data_2205872
loop_
_publ_author_name
'Banerjee, Kaushik'
'Ligon, Axel Patrick'
'Sch\"urmann, Markus'
'Preut, Hans'
'Spiteller, Michael'

_publ_section_title
;Methyl
 (<i>Z,E</i>)-\a-(methoxyimino)-2-[({1-[3-(trifluoromethyl)phenyl]ethylidene}amino)oxymethyl]benzeneacetate
;
_journal_issue 6
_journal_name_full 'Acta Crystallographica Section E'
_journal_page_first o1569
_journal_page_last o1570
_journal_paper_doi 10.1107/S160053680501336X
_journal_volume 61
_journal_year 2005
_chemical_formula_iupac 'C20 H19 F3 N2 O4'
_chemical_formula_moiety 'C20 H19 F3 N2 O4'
_chemical_formula_sum 'C20 H19 F3 N2 O4'
_chemical_formula_weight 408.37
_chemical_name_systematic
;
Methyl (Z,E)-\a-methoxyimino-\a-(1-{[3-
(trifluoromethyl)phenyl]ethylideneaminooxymethyl}benzene)acetate
;
_space_group_IT_number 33
_symmetry_cell_setting orthorhombic
_symmetry_space_group_name_Hall 'P 2c -2n'
_symmetry_space_group_name_H-M 'P n a 21'
_atom_sites_solution_hydrogens geom
_atom_sites_solution_primary direct
_atom_sites_solution_secondary difmap
_audit_creation_method SHELXL-97
_cell_angle_alpha 90.00
_cell_angle_beta 90.00
_cell_angle_gamma 90.00
_cell_formula_units_Z 8
_cell_length_a 22.4800(14)
_cell_length_b 22.1594(15)
_cell_length_c 7.7029(6)
_cell_measurement_reflns_used 27239
_cell_measurement_temperature 173.0(10)
_cell_measurement_theta_max 25.35
_cell_measurement_theta_min 2.94
_cell_volume 3837.1(5)
_computing_cell_refinement 'DENZO aand SCALEPACK (Otwinowski & Minor, 1997)'
_computing_data_collection 'COLLECT (Nonius, 1998)'
_computing_data_reduction 'DENZO and SCALEPACK'
_computing_molecular_graphics 'SHELXTL-Plus (Sheldrick, 1991)'
_computing_publication_material 'SHELXL97, PARST95 (Nardelli, 1995) and PLATON (Spek, 2001)'
_computing_structure_refinement 'SHELXL97 (Sheldrick, 1997)'
_computing_structure_solution 'SHELXS97 (Sheldrick, 1990)'
_diffrn_ambient_temperature 173.0(10)
_diffrn_detector_area_resol_mean '19 vertical, 18 horizontal'
_diffrn_measured_fraction_theta_full 0.998
_diffrn_measured_fraction_theta_max 0.998
_diffrn_measurement_device_type 'Nonius KappaCCD'
_diffrn_measurement_method
;
345 frames via \w-rotation (\D\w=1\%) and two times 100 s per frame
(three sets at different \k-angles)
;
_diffrn_radiation_monochromator graphite
_diffrn_radiation_source 'fine-focus sealed tube'
_diffrn_radiation_type MoK\a
_diffrn_radiation_wavelength 0.71073
_diffrn_reflns_av_R_equivalents 0.040
_diffrn_reflns_av_sigmaI/netI 0.1031
_diffrn_reflns_limit_h_max 27
_diffrn_reflns_limit_h_min -27
_diffrn_reflns_limit_k_max 26
_diffrn_reflns_limit_k_min -26
_diffrn_reflns_limit_l_max 9
_diffrn_reflns_limit_l_min -9
_diffrn_reflns_number 27239
_diffrn_reflns_theta_full 25.35
_diffrn_reflns_theta_max 25.35
_diffrn_reflns_theta_min 2.94
_diffrn_standards_number 0
_exptl_absorpt_coefficient_mu 0.118
_exptl_absorpt_correction_type none
_exptl_crystal_colour colourless
_exptl_crystal_density_diffrn 1.414
_exptl_crystal_density_meas ?
_exptl_crystal_density_method .
_exptl_crystal_description needle
_exptl_crystal_F_000 1696
_exptl_crystal_size_max 0.34
_exptl_crystal_size_mid 0.12
_exptl_crystal_size_min 0.10
_refine_diff_density_max 0.144
_refine_diff_density_min -0.153
_refine_ls_extinction_method none
_refine_ls_goodness_of_fit_ref 0.864
_refine_ls_hydrogen_treatment constr
_refine_ls_matrix_type full
_refine_ls_number_parameters 529
_refine_ls_number_reflns 3790
_refine_ls_number_restraints 1
_refine_ls_restrained_S_all 0.864
_refine_ls_R_factor_all 0.0867
_refine_ls_R_factor_gt 0.0329
_refine_ls_shift/su_max 0.000
_refine_ls_shift/su_mean 0.000
_refine_ls_structure_factor_coef Fsqd
_refine_ls_weighting_details 'calc w = 1/[\s^2^(Fo^2^)+(0.005P)^2^] where P = (Fo^2^+2Fc^2^)/3'
_refine_ls_weighting_scheme calc
_refine_ls_wR_factor_gt 0.0458
_refine_ls_wR_factor_ref 0.0502
_reflns_number_gt 2109
_reflns_number_total 3790
_reflns_threshold_expression I>2\s(I)
_cod_data_source_file bt6661.cif
_cod_data_source_block I
_cod_database_code 2205872
_cod_database_fobs_code 2205872

loop_
_symmetry_equiv_pos_as_xyz
'x, y, z'
'-x, -y, z+1/2'
'x+1/2, -y+1/2, z'
'-x+1/2, y+1/2, z+1/2'

loop_
_atom_site_label
_atom_site_fract_x
_atom_site_fract_y
_atom_site_fract_z
_atom_site_U_iso_or_equiv
_atom_site_adp_type
_atom_site_calc_flag
_atom_site_refinement_flags
_atom_site_occupancy
_atom_site_type_symbol
F1 -0.18781(8) 0.90406(10) 0.4276(3) 0.0715(8) Uani d . 1 F
F2 -0.17031(9) 0.98851(10) 0.5498(3) 0.0642(7) Uani d . 1 F
F3 -0.21423(8) 0.98733(9) 0.3055(3) 0.0667(7) Uani d . 1 F
F1' -0.20367(8) 0.42721(9) 0.5017(3) 0.0516(6) Uani d . 1 F
F2' -0.18927(8) 0.51707(9) 0.5927(3) 0.0595(6) Uani d . 1 F
F3' -0.23558(8) 0.50282(9) 0.3552(3) 0.0630(6) Uani d . 1 F
O1 0.12410(10) 0.83558(10) 0.7091(3) 0.0487(7) Uani d . 1 O
O2 0.20169(10) 0.80158(10) 0.5492(3) 0.0409(7) Uani d . 1 O
O3 0.18089(10) 0.75591(9) 0.9671(3) 0.0428(6) Uani d . 1 O
O4 0.05707(9) 0.78453(9) 0.3639(3) 0.0345(6) Uani d . 1 O
O1' 0.09532(10) 0.30972(10) 0.8162(3) 0.0485(7) Uani d . 1 O
O2' 0.16562(10) 0.23889(10) 0.8601(3) 0.0487(7) Uani d . 1 O
O3' 0.20030(9) 0.34752(10) 0.5919(3) 0.0399(6) Uani d . 1 O
O4' 0.03553(9) 0.30183(9) 0.3520(3) 0.0341(6) Uani d . 1 O
N1 0.16091(11) 0.70979(12) 0.8582(4) 0.0350(7) Uani d . 1 N
N2 0.01372(11) 0.83046(12) 0.3573(4) 0.0316(7) Uani d . 1 N
N1' 0.17878(12) 0.30054(12) 0.4869(3) 0.0338(7) Uani d . 1 N
N2' -0.00869(11) 0.34702(12) 0.3618(4) 0.0329(7) Uani d . 1 N
C1 0.13219(14) 0.68363(14) 0.5719(4) 0.0272(9) Uani d . 1 C
C2 0.07979(14) 0.68811(14) 0.4757(4) 0.0285(9) Uani d . 1 C
C3 0.06578(14) 0.64182(15) 0.3611(4) 0.0338(9) Uani d . 1 C
H3A 0.0309 0.6440 0.2964 0.041 Uiso calc R 1 H
C4 0.10272(16) 0.59270(15) 0.3418(5) 0.0385(9) Uani d . 1 C
H4A 0.0923 0.5618 0.2660 0.046 Uiso calc R 1 H
C5 0.15467(15) 0.58919(15) 0.4337(4) 0.0369(10) Uani d . 1 C
H5A 0.1800 0.5565 0.4180 0.044 Uiso calc R 1 H
C6 0.16950(14) 0.63431(14) 0.5497(4) 0.0342(9) Uani d . 1 C
H6A 0.2046 0.6316 0.6132 0.041 Uiso calc R 1 H
C7 0.14879(14) 0.72980(15) 0.7044(5) 0.0288(9) Uani d . 1 C
C8 0.15537(17) 0.79495(17) 0.6573(5) 0.0368(10) Uani d . 1 C
C9 0.21402(16) 0.86298(14) 0.4952(5) 0.0575(11) Uani d . 1 C
H9A 0.2455 0.8629 0.4108 0.086 Uiso calc R 1 H
H9B 0.2259 0.8864 0.5941 0.086 Uiso calc R 1 H
H9C 0.1789 0.8803 0.4448 0.086 Uiso calc R 1 H
C10 0.18715(15) 0.73239(14) 1.1403(4) 0.0451(10) Uani d . 1 C
H10A 0.2072 0.7615 1.2117 0.068 Uiso calc R 1 H
H10B 0.2099 0.6958 1.1370 0.068 Uiso calc R 1 H
H10C 0.1485 0.7242 1.1878 0.068 Uiso calc R 1 H
C11 -0.01594(15) 0.92220(15) 0.2350(4) 0.0270(9) Uani d . 1 C
C12 -0.07177(15) 0.91759(14) 0.3129(4) 0.0317(9) Uani d . 1 C
H12B -0.0823 0.8824 0.3710 0.038 Uiso calc R 1 H
C13 -0.11141(14) 0.96477(15) 0.3043(4) 0.0291(9) Uani d . 1 C
C14 -0.09735(16) 1.01821(14) 0.2189(4) 0.0326(9) Uani d . 1 C
H14A -0.1242 1.0501 0.2158 0.039 Uiso calc R 1 H
C15 -0.04321(16) 1.02258(14) 0.1399(4) 0.0363(10) Uani d . 1 C
H15A -0.0332 1.0578 0.0813 0.044 Uiso calc R 1 H
C16 -0.00283(15) 0.97523(15) 0.1455(4) 0.0351(10) Uani d . 1 C
H16A 0.0335 0.9789 0.0888 0.042 Uiso calc R 1 H
C17 -0.17075(17) 0.96017(18) 0.3931(6) 0.0487(11) Uani d . 1 C
C18 0.02781(14) 0.87207(15) 0.2486(4) 0.0294(9) Uani d . 1 C
C19 0.08335(14) 0.87402(13) 0.1415(5) 0.0464(11) Uani d . 1 C
H19A 0.1031 0.8357 0.1476 0.070 Uiso calc R 1 H
H19B 0.1092 0.9050 0.1851 0.070 Uiso calc R 1 H
H19C 0.0733 0.8827 0.0229 0.070 Uiso calc R 1 H
C20 0.03815(13) 0.74053(13) 0.4909(4) 0.0322(9) Uani d . 1 C
H20A -0.0024 0.7278 0.4679 0.039 Uiso calc R 1 H
H20B 0.0399 0.7576 0.6067 0.039 Uiso calc R 1 H
C1' 0.12275(15) 0.20897(15) 0.4869(4) 0.0291(9) Uani d . 1 C
C2' 0.06367(15) 0.20352(15) 0.4372(4) 0.0299(9) Uani d . 1 C
C3' 0.04655(15) 0.15144(15) 0.3500(4) 0.0359(9) Uani d . 1 C
H3'A 0.0076 0.1478 0.3105 0.043 Uiso calc R 1 H
C4' 0.08644(17) 0.10490(15) 0.3209(5) 0.0395(10) Uani d . 1 C
H4'A 0.0738 0.0699 0.2654 0.047 Uiso calc R 1 H
C5' 0.14457(16) 0.11018(15) 0.3735(4) 0.0396(10) Uani d . 1 C
H5'A 0.1713 0.0789 0.3546 0.048 Uiso calc R 1 H
C6' 0.16287(15) 0.16279(15) 0.4554(4) 0.0375(9) Uani d . 1 C
H6'A 0.2024 0.1671 0.4893 0.045 Uiso calc R 1 H
C7' 0.14574(15) 0.26473(15) 0.5734(4) 0.0312(9) Uani d . 1 C
C8' 0.13245(17) 0.27473(17) 0.7622(5) 0.0383(10) Uani d . 1 C
C9' 0.15676(16) 0.24265(16) 1.0492(4) 0.0605(12) Uani d . 1 C
H9'A 0.1827 0.2145 1.1062 0.091 Uiso calc R 1 H
H9'B 0.1162 0.2331 1.0766 0.091 Uiso calc R 1 H
H9'C 0.1656 0.2828 1.0881 0.091 Uiso calc R 1 H
C10' 0.23487(15) 0.38762(15) 0.4871(5) 0.0525(11) Uani d . 1 C
H10D 0.2682 0.3662 0.4395 0.079 Uiso calc R 1 H
H10E 0.2489 0.4205 0.5572 0.079 Uiso calc R 1 H
H10F 0.2107 0.4030 0.3944 0.079 Uiso calc R 1 H
C11' -0.03794(15) 0.44339(15) 0.2684(4) 0.0285(9) Uani d . 1 C
C12' -0.09212(14) 0.43903(13) 0.3560(4) 0.0286(8) Uani d . 1 C
H12' -0.1013 0.4038 0.4159 0.034 Uiso calc R 1 H
C13' -0.13227(14) 0.48613(14) 0.3554(5) 0.0284(8) Uani d . 1 C
C14' -0.11938(16) 0.53894(14) 0.2642(4) 0.0342(9) Uani d . 1 C
H14' -0.1463 0.5708 0.2631 0.041 Uiso calc R 1 H
C15' -0.06644(17) 0.54343(15) 0.1759(4) 0.0393(10) Uani d . 1 C
H15' -0.0576 0.5786 0.1154 0.047 Uiso calc R 1 H
C16' -0.02614(15) 0.49607(16) 0.1763(4) 0.0350(9) Uani d . 1 C
H16' 0.0092 0.4995 0.1143 0.042 Uiso calc R 1 H
C17' -0.18901(16) 0.48230(16) 0.4482(5) 0.0401(10) Uani d . 1 C
C18' 0.00603(15) 0.39348(15) 0.2714(4) 0.0293(9) Uani d . 1 C
C19' 0.06383(15) 0.39877(15) 0.1766(5) 0.0542(12) Uani d . 1 C
H19D 0.0899 0.3667 0.2119 0.065 Uiso calc R 1 H
H19E 0.0819 0.4369 0.2031 0.065 Uiso calc R 1 H
H19F 0.0568 0.3961 0.0539 0.065 Uiso calc R 1 H
C20' 0.01912(13) 0.25281(14) 0.4670(4) 0.0356(9) Uani d . 1 C
H20C -0.0207 0.2387 0.4408 0.043 Uiso calc R 1 H
H20D 0.0202 0.2660 0.5870 0.043 Uiso calc R 1 H

loop_
_atom_site_aniso_label
_atom_site_aniso_U_11
_atom_site_aniso_U_22
_atom_site_aniso_U_33
_atom_site_aniso_U_12
_atom_site_aniso_U_13
_atom_site_aniso_U_23
F1 0.0471(14) 0.0444(15) 0.123(2) -0.0013(11) 0.0262(13) 0.0143(14)
F2 0.0626(15) 0.0748(17) 0.0552(16) 0.0096(13) 0.0149(14) 0.0017(14)
F3 0.0372(13) 0.0857(18) 0.0772(18) 0.0124(11) -0.0066(13) 0.0231(14)
F1' 0.0457(13) 0.0367(13) 0.0726(16) -0.0002(11) 0.0133(11) 0.0078(12)
F2' 0.0578(15) 0.0586(15) 0.0623(16) -0.0075(11) 0.0172(13) -0.0192(13)
F3' 0.0371(13) 0.0787(16) 0.0732(15) 0.0044(11) -0.0075(14) 0.0281(14)
O1 0.0631(18) 0.0327(17) 0.0504(18) 0.0048(14) 0.0069(15) -0.0050(14)
O2 0.0522(17) 0.0330(16) 0.0374(16) -0.0074(13) 0.0125(14) 0.0039(13)
O3 0.0556(17) 0.0367(15) 0.0360(15) -0.0103(13) -0.0032(14) -0.0021(14)
O4 0.0401(15) 0.0283(14) 0.0349(14) 0.0086(12) 0.0036(13) 0.0065(13)
O1' 0.0561(18) 0.0464(18) 0.0429(17) 0.0058(13) 0.0121(15) -0.0073(14)
O2' 0.0654(18) 0.0512(18) 0.0295(16) 0.0157(14) 0.0038(15) 0.0068(16)
O3' 0.0516(16) 0.0320(15) 0.0361(16) -0.0130(13) 0.0098(14) -0.0037(13)
O4' 0.0327(14) 0.0302(15) 0.0395(14) 0.0037(11) 0.0054(13) 0.0070(13)
N1 0.0336(18) 0.0353(19) 0.0361(19) -0.0046(14) 0.0030(16) -0.0082(18)
N2 0.0381(18) 0.0244(18) 0.0322(19) 0.0041(15) -0.0011(16) 0.0043(17)
N1' 0.042(2) 0.0254(18) 0.0334(18) -0.0032(15) 0.0021(16) -0.0045(17)
N2' 0.0334(18) 0.0320(19) 0.0334(18) 0.0039(15) -0.0043(16) -0.0010(18)
C1 0.030(2) 0.021(2) 0.030(2) -0.0018(18) 0.0053(19) -0.0035(19)
C2 0.033(2) 0.027(2) 0.026(2) 0.0011(18) 0.0035(19) 0.003(2)
C3 0.036(2) 0.037(2) 0.029(2) -0.0022(19) -0.002(2) 0.003(2)
C4 0.051(3) 0.030(2) 0.035(2) -0.009(2) 0.005(2) -0.004(2)
C5 0.042(3) 0.032(2) 0.037(2) 0.005(2) 0.008(2) -0.003(2)
C6 0.035(2) 0.030(2) 0.037(2) 0.0000(19) 0.0004(19) -0.002(2)
C7 0.030(2) 0.028(2) 0.028(2) 0.0027(18) 0.0063(18) 0.000(2)
C8 0.045(3) 0.034(3) 0.031(2) 0.000(2) -0.007(2) -0.005(2)
C9 0.079(3) 0.040(3) 0.053(3) -0.013(2) 0.009(2) 0.006(2)
C10 0.052(3) 0.053(3) 0.030(2) -0.002(2) 0.001(2) 0.006(2)
C11 0.032(2) 0.027(2) 0.021(2) -0.0030(18) -0.0036(18) -0.0042(18)
C12 0.036(2) 0.028(2) 0.031(2) -0.0002(18) -0.002(2) 0.0014(19)
C13 0.025(2) 0.031(2) 0.032(2) -0.0007(18) -0.0014(19) -0.0051(19)
C14 0.043(3) 0.022(2) 0.033(2) 0.0014(19) -0.008(2) 0.0026(19)
C15 0.049(3) 0.025(2) 0.035(2) -0.003(2) -0.002(2) 0.007(2)
C16 0.043(2) 0.036(2) 0.026(2) -0.005(2) 0.0038(19) -0.002(2)
C17 0.048(3) 0.035(3) 0.063(3) 0.005(2) -0.011(3) 0.006(2)
C18 0.028(2) 0.026(2) 0.034(2) 0.0017(18) -0.0049(19) -0.0053(19)
C19 0.042(3) 0.043(3) 0.055(3) 0.0021(19) 0.006(2) 0.013(2)
C20 0.035(2) 0.029(2) 0.032(2) 0.0002(18) 0.0016(18) 0.007(2)
C1' 0.033(2) 0.030(2) 0.024(2) 0.0005(19) 0.0020(18) -0.0025(19)
C2' 0.039(3) 0.028(2) 0.022(2) -0.0021(19) 0.0056(18) 0.0020(18)
C3' 0.032(2) 0.043(3) 0.033(2) -0.003(2) 0.002(2) 0.001(2)
C4' 0.050(3) 0.034(2) 0.034(2) -0.007(2) 0.004(2) -0.0105(19)
C5' 0.048(3) 0.032(2) 0.038(2) 0.0080(19) 0.003(2) -0.012(2)
C6' 0.034(2) 0.037(2) 0.041(2) 0.001(2) -0.001(2) -0.003(2)
C7' 0.033(2) 0.032(2) 0.029(2) 0.0065(19) 0.0022(19) -0.005(2)
C8' 0.042(3) 0.033(3) 0.040(3) -0.006(2) 0.008(2) -0.001(2)
C9' 0.076(3) 0.078(3) 0.027(2) 0.007(3) 0.008(2) 0.007(2)
C10' 0.062(3) 0.041(3) 0.054(3) -0.015(2) 0.015(2) -0.002(2)
C11' 0.032(2) 0.028(2) 0.025(2) -0.0033(19) -0.0044(19) -0.0022(19)
C12' 0.038(2) 0.025(2) 0.022(2) -0.0036(18) -0.006(2) 0.0006(19)
C13' 0.034(2) 0.022(2) 0.029(2) -0.0017(18) -0.005(2) 0.000(2)
C14' 0.044(3) 0.026(2) 0.033(2) -0.0015(19) -0.005(2) -0.0001(19)
C15' 0.055(3) 0.029(2) 0.034(2) -0.009(2) 0.001(2) 0.0047(19)
C16' 0.041(2) 0.034(2) 0.030(2) -0.004(2) 0.0013(18) 0.000(2)
C17' 0.039(3) 0.027(2) 0.054(3) 0.001(2) -0.006(2) 0.002(2)
C18' 0.033(2) 0.031(2) 0.024(2) -0.0054(19) -0.0022(18) -0.004(2)
C19' 0.053(3) 0.039(2) 0.071(3) 0.005(2) 0.020(2) 0.006(2)
C20' 0.035(2) 0.037(2) 0.036(2) 0.0008(19) 0.002(2) 0.004(2)

loop_
_atom_type_symbol
_atom_type_description
_atom_type_scat_dispersion_real
_atom_type_scat_dispersion_imag
_atom_type_scat_source
C C 0.0033 0.0016 'International Tables Vol C Tables 4.2.6.8 and 6.1.1.4'
H H 0.0000 0.0000 'International Tables Vol C Tables 4.2.6.8 and 6.1.1.4'
N N 0.0061 0.0033 'International Tables Vol C Tables 4.2.6.8 and 6.1.1.4'
O O 0.0106 0.0060 'International Tables Vol C Tables 4.2.6.8 and 6.1.1.4'
F F 0.0171 0.0103 'International Tables Vol C Tables 4.2.6.8 and 6.1.1.4'

loop_
_geom_angle_atom_site_label_1
_geom_angle_atom_site_label_2
_geom_angle_atom_site_label_3
_geom_angle
C8 O2 C9 115.4(3)
N1 O3 C10 108.8(2)
N2 O4 C20 107.9(2)
C8' O2' C9' 116.9(3)
N1' O3' C10' 108.9(2)
N2' O4' C20' 108.6(2)
C7 N1 O3 111.5(3)
C18 N2 O4 111.8(3)
C7' N1' O3' 111.2(3)
C18' N2' O4' 110.9(3)
C6 C1 C2 120.1(3)
C6 C1 C7 118.2(3)
C2 C1 C7 121.7(3)
C3 C2 C1 118.4(3)
C3 C2 C20 118.7(3)
C1 C2 C20 122.8(3)
C4 C3 C2 121.0(3)
C4 C3 H3A 119.5
C2 C3 H3A 119.5
C5 C4 C3 120.3(3)
C5 C4 H4A 119.9
C3 C4 H4A 119.9
C4 C5 C6 120.0(3)
C4 C5 H5A 120.0
C6 C5 H5A 120.0
C5 C6 C1 120.2(3)
C5 C6 H6A 119.9
C1 C6 H6A 119.9
N1 C7 C1 116.4(3)
N1 C7 C8 122.2(3)
C1 C7 C8 121.3(3)
O1 C8 O2 125.1(4)
O1 C8 C7 125.5(4)
O2 C8 C7 109.5(3)
O2 C9 H9A 109.5
O2 C9 H9B 109.5
H9A C9 H9B 109.5
O2 C9 H9C 109.5
H9A C9 H9C 109.5
H9B C9 H9C 109.5
O3 C10 H10A 109.5
O3 C10 H10B 109.5
H10A C10 H10B 109.5
O3 C10 H10C 109.5
H10A C10 H10C 109.5
H10B C10 H10C 109.5
C16 C11 C12 117.7(3)
C16 C11 C18 121.7(3)
C12 C11 C18 120.7(3)
C13 C12 C11 120.5(3)
C13 C12 H12B 119.8
C11 C12 H12B 119.8
C12 C13 C14 121.5(3)
C12 C13 C17 120.1(3)
C14 C13 C17 118.3(3)
C15 C14 C13 118.3(3)
C15 C14 H14A 120.8
C13 C14 H14A 120.8
C14 C15 C16 121.1(3)
C14 C15 H15A 119.5
C16 C15 H15A 119.5
C15 C16 C11 121.0(3)
C15 C16 H16A 119.5
C11 C16 H16A 119.5
F1 C17 F3 108.2(3)
F1 C17 F2 104.9(3)
F3 C17 F2 104.3(3)
F1 C17 C13 114.3(3)
F3 C17 C13 113.0(3)
F2 C17 C13 111.5(3)
N2 C18 C11 114.8(3)
N2 C18 C19 125.8(3)
C11 C18 C19 119.4(3)
C18 C19 H19A 109.5
C18 C19 H19B 109.5
H19A C19 H19B 109.5
C18 C19 H19C 109.5
H19A C19 H19C 109.5
H19B C19 H19C 109.5
O4 C20 C2 106.7(3)
O4 C20 H20A 110.4
C2 C20 H20A 110.4
O4 C20 H20B 110.4
C2 C20 H20B 110.4
H20A C20 H20B 108.6
C6' C1' C2' 120.7(3)
C6' C1' C7' 117.6(3)
C2' C1' C7' 121.7(3)
C3' C2' C1' 118.1(3)
C3' C2' C20' 119.6(3)
C1' C2' C20' 122.2(3)
C4' C3' C2' 121.1(3)
C4' C3' H3'A 119.4
C2' C3' H3'A 119.4
C5' C4' C3' 120.3(3)
C5' C4' H4'A 119.8
C3' C4' H4'A 119.8
C4' C5' C6' 119.2(3)
C4' C5' H5'A 120.4
C6' C5' H5'A 120.4
C1' C6' C5' 120.5(3)
C1' C6' H6'A 119.8
C5' C6' H6'A 119.8
N1' C7' C1' 118.8(3)
N1' C7' C8' 122.0(3)
C1' C7' C8' 119.0(3)
O1' C8' O2' 125.1(4)
O1' C8' C7' 124.3(4)
O2' C8' C7' 110.5(3)
O2' C9' H9'A 109.5
O2' C9' H9'B 109.5
H9'A C9' H9'B 109.5
O2' C9' H9'C 109.5
H9'A C9' H9'C 109.5
H9'B C9' H9'C 109.5
O3' C10' H10D 109.5
O3' C10' H10E 109.5
H10D C10' H10E 109.5
O3' C10' H10F 109.5
H10D C10' H10F 109.5
H10E C10' H10F 109.5
C16' C11' C12' 118.1(3)
C16' C11' C18' 120.4(3)
C12' C11' C18' 121.5(3)
C13' C12' C11' 121.1(3)
C13' C12' H12' 119.4
C11' C12' H12' 119.4
C12' C13' C14' 120.0(3)
C12' C13' C17' 121.6(3)
C14' C13' C17' 118.4(3)
C15' C14' C13' 119.3(3)
C15' C14' H14' 120.3
C13' C14' H14' 120.3
C14' C15' C16' 120.7(3)
C14' C15' H15' 119.7
C16' C15' H15' 119.7
C15' C16' C11' 120.8(3)
C15' C16' H16' 119.6
C11' C16' H16' 119.6
F1' C17' F3' 106.4(3)
F1' C17' F2' 105.5(3)
F3' C17' F2' 104.0(3)
F1' C17' C13' 114.8(3)
F3' C17' C13' 113.4(3)
F2' C17' C13' 111.9(3)
N2' C18' C11' 115.7(3)
N2' C18' C19' 123.4(3)
C11' C18' C19' 120.9(3)
C18' C19' H19D 109.5
C18' C19' H19E 109.5
H19D C19' H19E 109.5
C18' C19' H19F 109.5
H19D C19' H19F 109.5
H19E C19' H19F 109.5
O4' C20' C2' 106.4(3)
O4' C20' H20C 110.5
C2' C20' H20C 110.5
O4' C20' H20D 110.5
C2' C20' H20D 110.5
H20C C20' H20D 108.6

loop_
_geom_bond_atom_site_label_1
_geom_bond_atom_site_label_2
_geom_bond_distance
F1 C17 1.328(4)
F2 C17 1.361(4)
F3 C17 1.331(4)
F1' C17' 1.330(3)
F2' C17' 1.354(4)
F3' C17' 1.347(4)
O1 C8 1.210(4)
O2 C8 1.341(4)
O2 C9 1.450(3)
O3 N1 1.396(3)
O3 C10 1.439(3)
O4 N2 1.410(3)
O4 C20 1.445(3)
O1' C8' 1.213(4)
O2' C8' 1.325(4)
O2' C9' 1.473(3)
O3' N1' 1.404(3)
O3' C10' 1.430(3)
O4' N2' 1.413(3)
O4' C20' 1.449(3)
N1 C7 1.294(4)
N2 C18 1.285(3)
N1' C7' 1.275(3)
N2' C18' 1.286(3)
C1 C6 1.388(4)
C1 C2 1.395(4)
C1 C7 1.493(4)
C2 C3 1.389(4)
C2 C20 1.496(4)
C3 C4 1.377(4)
C3 H3A 0.9300
C4 C5 1.368(4)
C4 H4A 0.9300
C5 C6 1.382(4)
C5 H5A 0.9300
C6 H6A 0.9300
C7 C8 1.496(4)
C9 H9A 0.9600
C9 H9B 0.9600
C9 H9C 0.9600
C10 H10A 0.9600
C10 H10B 0.9600
C10 H10C 0.9600
C11 C16 1.394(4)
C11 C12 1.395(4)
C11 C18 1.487(4)
C12 C13 1.375(4)
C12 H12B 0.9300
C13 C14 1.391(4)
C13 C17 1.502(5)
C14 C15 1.364(4)
C14 H14A 0.9300
C15 C16 1.388(4)
C15 H15A 0.9300
C16 H16A 0.9300
C18 C19 1.497(4)
C19 H19A 0.9600
C19 H19B 0.9600
C19 H19C 0.9600
C20 H20A 0.9700
C20 H20B 0.9700
C1' C6' 1.386(4)
C1' C2' 1.387(4)
C1' C7' 1.496(4)
C2' C3' 1.390(4)
C2' C20' 1.500(4)
C3' C4' 1.385(4)
C3' H3'A 0.9300
C4' C5' 1.373(4)
C4' H4'A 0.9300
C5' C6' 1.388(4)
C5' H5'A 0.9300
C6' H6'A 0.9300
C7' C8' 1.501(5)
C9' H9'A 0.9600
C9' H9'B 0.9600
C9' H9'C 0.9600
C10' H10D 0.9600
C10' H10E 0.9600
C10' H10F 0.9600
C11' C16' 1.391(4)
C11' C12' 1.396(4)
C11' C18' 1.484(4)
C12' C13' 1.380(4)
C12' H12' 0.9300
C13' C14' 1.395(4)
C13' C17' 1.465(4)
C14' C15' 1.374(4)
C14' H14' 0.9300
C15' C16' 1.386(4)
C15' H15' 0.9300
C16' H16' 0.9300
C18' C19' 1.495(4)
C19' H19D 0.9600
C19' H19E 0.9600
C19' H19F 0.9600
C20' H20C 0.9700
C20' H20D 0.9700

loop_
_geom_torsion_atom_site_label_1
_geom_torsion_atom_site_label_2
_geom_torsion_atom_site_label_3
_geom_torsion_atom_site_label_4
_geom_torsion
C10 O3 N1 C7 173.6(3)
C20 O4 N2 C18 179.0(2)
C10' O3' N1' C7' -177.6(3)
C20' O4' N2' C18' 175.3(2)
C6 C1 C2 C3 1.2(5)
C7 C1 C2 C3 -176.7(3)
C6 C1 C2 C20 -178.9(3)
C7 C1 C2 C20 3.2(5)
C1 C2 C3 C4 -0.3(5)
C20 C2 C3 C4 179.8(3)
C2 C3 C4 C5 -1.1(5)
C3 C4 C5 C6 1.7(5)
C4 C5 C6 C1 -0.8(5)
C2 C1 C6 C5 -0.6(5)
C7 C1 C6 C5 177.3(3)
O3 N1 C7 C1 174.7(2)
O3 N1 C7 C8 -0.8(4)
C6 C1 C7 N1 -51.3(4)
C2 C1 C7 N1 126.7(3)
C6 C1 C7 C8 124.3(3)
C2 C1 C7 C8 -57.8(4)
C9 O2 C8 O1 0.7(5)
C9 O2 C8 C7 -178.9(3)
N1 C7 C8 O1 -70.2(5)
C1 C7 C8 O1 114.5(4)
N1 C7 C8 O2 109.4(3)
C1 C7 C8 O2 -65.9(4)
C16 C11 C12 C13 -1.7(4)
C18 C11 C12 C13 178.1(3)
C11 C12 C13 C14 -0.1(5)
C11 C12 C13 C17 -178.2(3)
C12 C13 C14 C15 1.3(5)
C17 C13 C14 C15 179.3(3)
C13 C14 C15 C16 -0.6(5)
C14 C15 C16 C11 -1.3(5)
C12 C11 C16 C15 2.3(4)
C18 C11 C16 C15 -177.4(3)
C12 C13 C17 F1 -20.1(5)
C14 C13 C17 F1 161.8(3)
C12 C13 C17 F3 -144.4(3)
C14 C13 C17 F3 37.5(5)
C12 C13 C17 F2 98.6(4)
C14 C13 C17 F2 -79.5(4)
O4 N2 C18 C11 -179.9(2)
O4 N2 C18 C19 -0.9(4)
C16 C11 C18 N2 169.2(3)
C12 C11 C18 N2 -10.5(4)
C16 C11 C18 C19 -9.8(4)
C12 C11 C18 C19 170.5(3)
N2 O4 C20 C2 171.6(2)
C3 C2 C20 O4 -89.8(3)
C1 C2 C20 O4 90.3(4)
C6' C1' C2' C3' -2.1(5)
C7' C1' C2' C3' 176.9(3)
C6' C1' C2' C20' -179.2(3)
C7' C1' C2' C20' -0.1(5)
C1' C2' C3' C4' 3.2(5)
C20' C2' C3' C4' -179.7(3)
C2' C3' C4' C5' -2.0(5)
C3' C4' C5' C6' -0.3(5)
C2' C1' C6' C5' -0.1(5)
C7' C1' C6' C5' -179.2(3)
C4' C5' C6' C1' 1.3(5)
O3' N1' C7' C1' -175.0(3)
O3' N1' C7' C8' 1.0(4)
C6' C1' C7' N1' 72.4(4)
C2' C1' C7' N1' -106.7(4)
C6' C1' C7' C8' -103.7(4)
C2' C1' C7' C8' 77.2(4)
C9' O2' C8' O1' -0.7(5)
C9' O2' C8' C7' -178.8(3)
N1' C7' C8' O1' 80.4(5)
C1' C7' C8' O1' -103.6(4)
N1' C7' C8' O2' -101.4(4)
C1' C7' C8' O2' 74.6(4)
C16' C11' C12' C13' -1.6(5)
C18' C11' C12' C13' 178.7(3)
C11' C12' C13' C14' 0.9(5)
C11' C12' C13' C17' -179.4(3)
C12' C13' C14' C15' -0.2(5)
C17' C13' C14' C15' -179.9(3)
C13' C14' C15' C16' 0.3(5)
C14' C15' C16' C11' -1.1(5)
C12' C11' C16' C15' 1.8(5)
C18' C11' C16' C15' -178.6(3)
C12' C13' C17' F1' -12.8(5)
C14' C13' C17' F1' 166.9(3)
C12' C13' C17' F3' -135.5(3)
C14' C13' C17' F3' 44.3(5)
C12' C13' C17' F2' 107.3(4)
C14' C13' C17' F2' -73.0(4)
O4' N2' C18' C11' 178.5(3)
O4' N2' C18' C19' -2.6(4)
C16' C11' C18' N2' 179.2(3)
C12' C11' C18' N2' -1.2(5)
C16' C11' C18' C19' 0.3(5)
C12' C11' C18' C19' 179.9(3)
N2' O4' C20' C2' 173.9(2)
C3' C2' C20' O4' -108.0(3)
C1' C2' C20' O4' 69.0(4)

loop_
_cod_related_entry_id
_cod_related_entry_database
_cod_related_entry_code
1 ChemSpider 7852932
